data_4345938
loop_
_publ_author_name
'Reger, Daniel L.'
'Pascui, Andrea E.'
'Foley, Elizabeth A.'
'Smith, Mark D.'
'Jezierska, Julia'
'Wojciechowska, Agnieszka'
'Stoian, Sebastian A.'
'Ozarowski, Andrew'

_publ_section_title
;
 Dinuclear Metallacycles with Single M-X-M Bridges (X = Cl(-), Br(-); M =
 Fe(II), Co(II), Ni(II), Cu(II), Zn(II), Cd(II)): Strong Antiferromagnetic
 Superexchange Interactions.
;
_journal_name_full 'Inorganic chemistry'
_journal_paper_doi 10.1021/acs.inorgchem.6b02933
_journal_year 2017
_chemical_formula_moiety 'C56 H68 Cl Co2 N16, 3(Cl O4)'
_chemical_formula_sum 'C56 H68 Cl4 Co2 N16 O12'
_chemical_formula_weight 1416.92
_chemical_name_systematic
; 
 ? 
;
_space_group_IT_number 2
_symmetry_cell_setting triclinic
_symmetry_space_group_name_Hall '-P 1'
_symmetry_space_group_name_H-M 'P -1'
_atom_sites_solution_hydrogens geom
_atom_sites_solution_primary direct
_atom_sites_solution_secondary difmap
_audit_creation_method SHELXL-97
_cell_angle_alpha 116.9800(10)
_cell_angle_beta 100.1210(10)
_cell_angle_gamma 105.5310(10)
_cell_formula_units_Z 1
_cell_length_a 11.5648(5)
_cell_length_b 12.7207(5)
_cell_length_c 13.5429(6)
_cell_measurement_reflns_used 7095
_cell_measurement_temperature 295(2)
_cell_measurement_theta_max 27.046
_cell_measurement_theta_min 2.560
_cell_volume 1604.91(12)
_computing_cell_refinement 'SAINT-Plus Version 6.45 (Bruker, 2001)'
_computing_data_collection 'SMART Version 5.625 (Bruker, 2001)'
_computing_data_reduction 'SAINT-Plus Version 6.45 (Bruker, 2001)'
_computing_molecular_graphics various
_computing_publication_material 'SHELXTL Version 6.14 (Bruker, 2000)'
_computing_structure_refinement 'SHELXL-97 (Sheldrick, 1997)'
_computing_structure_solution 'SHELXS-97 (Sheldrick, 1990)'
_diffrn_ambient_temperature 295(2)
_diffrn_measured_fraction_theta_full 0.999
_diffrn_measured_fraction_theta_max 0.999
_diffrn_measurement_device_type 'Bruker SMART APEX CCD diffractometer'
_diffrn_measurement_method 'omega scans'
_diffrn_radiation_monochromator graphite
_diffrn_radiation_source 'fine-focus sealed tube'
_diffrn_radiation_type MoK\a
_diffrn_radiation_wavelength 0.71073
_diffrn_reflns_av_R_equivalents 0.0290
_diffrn_reflns_av_sigmaI/netI 0.0209
_diffrn_reflns_limit_h_max 14
_diffrn_reflns_limit_h_min -14
_diffrn_reflns_limit_k_max 16
_diffrn_reflns_limit_k_min -16
_diffrn_reflns_limit_l_max 17
_diffrn_reflns_limit_l_min -17
_diffrn_reflns_number 32979
_diffrn_reflns_theta_full 27.12
_diffrn_reflns_theta_max 27.12
_diffrn_reflns_theta_min 1.80
_exptl_absorpt_coefficient_mu 0.755
_exptl_absorpt_correction_T_max 1.0000
_exptl_absorpt_correction_T_min 0.8722
_exptl_absorpt_correction_type multi-scan
_exptl_absorpt_process_details 'SADABS Version 2.05 (Bruker, 2001)'
_exptl_crystal_colour purple
_exptl_crystal_density_diffrn 1.466
_exptl_crystal_density_method 'not measured'
_exptl_crystal_description prism
_exptl_crystal_F_000 734
_exptl_crystal_size_max 0.44
_exptl_crystal_size_mid 0.40
_exptl_crystal_size_min 0.22
_refine_diff_density_max 0.579
_refine_diff_density_min -0.525
_refine_diff_density_rms 0.066
_refine_ls_extinction_method none
_refine_ls_goodness_of_fit_ref 1.041
_refine_ls_hydrogen_treatment constr
_refine_ls_matrix_type full
_refine_ls_number_parameters 446
_refine_ls_number_reflns 7101
_refine_ls_number_restraints 51
_refine_ls_restrained_S_all 1.085
_refine_ls_R_factor_all 0.0558
_refine_ls_R_factor_gt 0.0488
_refine_ls_shift/su_max 0.001
_refine_ls_shift/su_mean 0.000
_refine_ls_structure_factor_coef Fsqd
_refine_ls_weighting_details 'calc w=1/[\s^2^(Fo^2^)+(0.0896P)^2^+0.8555P] where P=(Fo^2^+2Fc^2^)/3'
_refine_ls_weighting_scheme calc
_refine_ls_wR_factor_gt 0.1437
_refine_ls_wR_factor_ref 0.1517
_reflns_number_gt 6114
_reflns_number_total 7101
_reflns_threshold_expression >2sigma(I)
_cod_data_source_file ic6b02933_si_001.cif
_cod_data_source_block 2_pa1137as_295K
_cod_depositor_comments
;
The following automatic conversions were performed:

'_symmetry_cell_setting' value 'Triclinic' changed to 'triclinic'
according to
/home/data/users/saulius/crontab/automatic-downloads/rss-feeds/ACS/lib/dictionaries/cif_core.dic
dictionary named 'cif_core.dic' version 2.4.2 from 2011-04-26.

Automatic conversion script
Id: cif_fix_values 4973 2017-02-22 13:04:09Z antanas 
;
_cod_database_code 4345938

loop_
_symmetry_equiv_pos_as_xyz
'x, y, z'
'-x, -y, -z'

loop_
_atom_site_label
_atom_site_type_symbol
_atom_site_fract_x
_atom_site_fract_y
_atom_site_fract_z
_atom_site_U_iso_or_equiv
_atom_site_adp_type
_atom_site_occupancy
_atom_site_symmetry_multiplicity
_atom_site_calc_flag
_atom_site_refinement_flags
_atom_site_disorder_assembly
_atom_site_disorder_group
Co1 Co 0.64716(3) 0.70667(3) 0.55945(3) 0.03944(13) Uani 1 1 d . . .
Cl1 Cl 0.5000 0.5000 0.5000 0.0632(3) Uani 1 2 d S . .
C1 C 0.6335(2) 0.6056(2) 0.2839(2) 0.0431(5) Uani 1 1 d . . .
H1 H 0.6355 0.5983 0.2091 0.052 Uiso 1 1 calc R . .
C2 C 0.3179(2) 0.1691(2) 0.1601(2) 0.0443(5) Uani 1 1 d . . .
H2 H 0.2911 0.1203 0.0737 0.053 Uiso 1 1 calc R . .
C3 C 0.6058(2) 0.4715(2) 0.2636(2) 0.0404(5) Uani 1 1 d . . .
C4 C 0.7047(3) 0.4305(3) 0.2727(2) 0.0467(6) Uani 1 1 d . . .
H4 H 0.7884 0.4858 0.2947 0.056 Uiso 1 1 calc R . .
C5 C 0.6789(3) 0.3073(3) 0.2492(2) 0.0501(6) Uani 1 1 d . . .
H5 H 0.7456 0.2804 0.2559 0.060 Uiso 1 1 calc R . .
C6 C 0.5545(3) 0.2233(2) 0.2155(2) 0.0471(6) Uani 1 1 d . . .
H6 H 0.5376 0.1405 0.1996 0.057 Uiso 1 1 calc R . .
C7 C 0.4558(2) 0.2637(2) 0.2056(2) 0.0400(5) Uani 1 1 d . . .
C8 C 0.4811(2) 0.3876(2) 0.2287(2) 0.0407(5) Uani 1 1 d . . .
H8 H 0.4143 0.4140 0.2207 0.049 Uiso 1 1 calc R . .
C11 C 0.8641(3) 0.7509(3) 0.3509(3) 0.0557(7) Uani 1 1 d . . .
C12 C 0.9590(3) 0.8306(3) 0.4586(3) 0.0647(8) Uani 1 1 d . . .
H12 H 1.0429 0.8794 0.4731 0.078 Uiso 1 1 calc R . .
C13 C 0.9086(3) 0.8259(3) 0.5423(3) 0.0568(7) Uani 1 1 d . . .
C14 C 0.8637(4) 0.7169(4) 0.2296(3) 0.0774(10) Uani 1 1 d . . .
H14A H 0.8336 0.6254 0.1793 0.116 Uiso 1 1 calc R . .
H14B H 0.9490 0.7565 0.2334 0.116 Uiso 1 1 calc R . .
H14C H 0.8084 0.7471 0.1982 0.116 Uiso 1 1 calc R . .
C15 C 0.9737(3) 0.9030(4) 0.6727(3) 0.0764(10) Uani 1 1 d . . .
H15A H 0.9115 0.9157 0.7105 0.115 Uiso 1 1 calc R . .
H15B H 1.0355 0.9849 0.6957 0.115 Uiso 1 1 calc R . .
H15C H 1.0159 0.8582 0.6960 0.115 Uiso 1 1 calc R . .
C21 C 0.4306(3) 0.6356(3) 0.2305(2) 0.0545(7) Uani 1 1 d . . .
C22 C 0.3515(3) 0.6715(3) 0.2899(3) 0.0571(7) Uani 1 1 d . . .
H22 H 0.2735 0.6722 0.2592 0.069 Uiso 1 1 calc R . .
C23 C 0.4095(3) 0.7069(3) 0.4055(2) 0.0492(6) Uani 1 1 d . . .
C24 C 0.4146(4) 0.5837(4) 0.1033(3) 0.0820(11) Uani 1 1 d . . .
H24A H 0.4328 0.5079 0.0725 0.123 Uiso 1 1 calc R . .
H24B H 0.4725 0.6472 0.0957 0.123 Uiso 1 1 calc R . .
H24C H 0.3283 0.5625 0.0599 0.123 Uiso 1 1 calc R . .
C25 C 0.3650(3) 0.7594(4) 0.5074(3) 0.0674(8) Uani 1 1 d . . .
H25A H 0.3788 0.7206 0.5525 0.101 Uiso 1 1 calc R . .
H25B H 0.2755 0.7407 0.4790 0.101 Uiso 1 1 calc R . .
H25C H 0.4121 0.8507 0.5566 0.101 Uiso 1 1 calc R . .
C31 C 0.2634(3) -0.0534(3) 0.1257(3) 0.0555(7) Uani 1 1 d . . .
C32 C 0.2570(3) -0.1009(3) 0.1974(3) 0.0614(8) Uani 1 1 d . . .
H32 H 0.2306 -0.1869 0.1742 0.074 Uiso 1 1 calc R . .
C33 C 0.2973(3) 0.0034(3) 0.3118(3) 0.0541(6) Uani 1 1 d . . .
C34 C 0.2391(4) -0.1207(4) -0.0041(3) 0.0877(12) Uani 1 1 d . . .
H34A H 0.2086 -0.2117 -0.0370 0.131 Uiso 1 1 calc R . .
H34B H 0.3171 -0.0920 -0.0175 0.131 Uiso 1 1 calc R . .
H34C H 0.1759 -0.1015 -0.0411 0.131 Uiso 1 1 calc R . .
C35 C 0.3070(4) -0.0002(3) 0.4214(3) 0.0740(10) Uani 1 1 d . . .
H35A H 0.3919 0.0094 0.4563 0.111 Uiso 1 1 calc R . .
H35B H 0.2463 -0.0810 0.4021 0.111 Uiso 1 1 calc R . .
H35C H 0.2891 0.0685 0.4763 0.111 Uiso 1 1 calc R . .
C41 C 0.1462(3) 0.2466(4) 0.1196(3) 0.0605(8) Uani 1 1 d . . .
C42 C 0.1010(3) 0.3287(4) 0.1906(3) 0.0638(8) Uani 1 1 d . . .
H42 H 0.0420 0.3577 0.1674 0.077 Uiso 1 1 calc R . .
C43 C 0.1606(3) 0.3610(3) 0.3054(3) 0.0535(6) Uani 1 1 d . . .
C44 C 0.1133(5) 0.1761(6) -0.0124(3) 0.0977(15) Uani 1 1 d . . .
H44A H 0.1855 0.2095 -0.0310 0.147 Uiso 1 1 calc R . .
H44B H 0.0417 0.1877 -0.0475 0.147 Uiso 1 1 calc R . .
H44C H 0.0916 0.0862 -0.0430 0.147 Uiso 1 1 calc R . .
C45 C 0.1394(4) 0.4427(4) 0.4151(3) 0.0768(10) Uani 1 1 d . . .
H45A H 0.0780 0.3893 0.4299 0.115 Uiso 1 1 calc R . .
H45B H 0.1078 0.5014 0.4058 0.115 Uiso 1 1 calc R . .
H45C H 0.2187 0.4902 0.4804 0.115 Uiso 1 1 calc R . .
N11 N 0.7851(2) 0.7437(2) 0.48933(19) 0.0474(5) Uani 1 1 d . . .
N12 N 0.7585(2) 0.7004(2) 0.37170(19) 0.0454(5) Uani 1 1 d . . .
N21 N 0.5199(2) 0.6920(2) 0.41773(18) 0.0429(4) Uani 1 1 d . . .
N22 N 0.5333(2) 0.6504(2) 0.30975(17) 0.0430(5) Uani 1 1 d . . .
N31 N 0.3269(2) 0.1129(2) 0.31195(19) 0.0471(5) Uani 1 1 d . . .
N32 N 0.3041(2) 0.0760(2) 0.19589(18) 0.0465(5) Uani 1 1 d . . .
N41 N 0.2403(2) 0.3024(2) 0.30541(17) 0.0435(5) Uani 1 1 d . . .
N42 N 0.2297(2) 0.2309(2) 0.18999(18) 0.0450(5) Uani 1 1 d . . .
Cl1A Cl 0.0068(16) 0.5103(13) 0.0208(14) 0.079(2) Uani 0.25 1 d PD A -1
O11A O -0.1090(13) 0.4976(19) -0.0345(13) 0.118(2) Uiso 0.25 1 d PD A -1
O12A O 0.1123(14) 0.5787(15) 0.0089(15) 0.118(2) Uiso 0.25 1 d PD A -1
O13A O 0.0174(19) 0.3899(13) -0.0149(15) 0.118(2) Uiso 0.25 1 d PD A -1
O14A O 0.0320(15) 0.5609(15) 0.1413(10) 0.118(2) Uiso 0.25 1 d PD A -1
Cl1B Cl -0.0087(16) 0.4762(14) -0.0007(14) 0.079(2) Uani 0.25 1 d PD B -2
O11B O 0.0431(13) 0.6087(11) 0.0562(12) 0.0913(18) Uiso 0.25 1 d PD B -2
O12B O -0.0880(11) 0.4407(12) 0.0568(11) 0.0913(18) Uiso 0.25 1 d PD B -2
O13B O -0.0703(12) 0.4060(13) -0.1192(9) 0.0913(18) Uiso 0.25 1 d PD B -2
O14B O 0.0837(12) 0.4278(14) 0.0107(12) 0.0913(18) Uiso 0.25 1 d PD B -2
Cl2A Cl 0.6554(12) 0.9473(11) 0.2186(10) 0.0752(12) Uani 0.368(4) 1 d PD C 3
O21A O 0.5346(7) 0.9393(8) 0.2167(8) 0.077(2) Uiso 0.368(4) 1 d PD C 3
O22A O 0.7164(14) 0.9329(13) 0.3061(11) 0.135(5) Uiso 0.368(4) 1 d PD C 3
O23A O 0.7337(8) 1.0789(8) 0.2683(8) 0.092(3) Uiso 0.368(4) 1 d PD C 3
O24A O 0.6752(13) 0.8767(13) 0.1159(10) 0.136(4) Uiso 0.368(4) 1 d PD C 3
Cl2B Cl 0.6476(15) 0.9398(14) 0.2006(12) 0.0752(12) Uani 0.235(7) 1 d PD D 4
O21B O 0.7275(15) 1.0479(15) 0.2166(18) 0.114(4) Uiso 0.235(7) 1 d PD D 4
O22B O 0.5610(16) 0.9368(17) 0.2546(15) 0.114(4) Uiso 0.235(7) 1 d PD D 4
O23B O 0.5855(15) 0.8727(15) 0.0752(10) 0.114(4) Uiso 0.235(7) 1 d PD D 4
O24B O 0.7024(14) 0.8546(15) 0.2037(16) 0.114(4) Uiso 0.235(7) 1 d PD D 4
Cl2C Cl 0.6378(10) 0.9108(8) 0.1776(8) 0.0752(12) Uani 0.397(7) 1 d PD E 5
O21C O 0.7103(9) 0.9956(10) 0.1543(10) 0.115(2) Uiso 0.397(7) 1 d PD E 5
O22C O 0.5176(9) 0.9088(10) 0.1577(11) 0.115(2) Uiso 0.397(7) 1 d PD E 5
O23C O 0.6253(10) 0.7912(9) 0.0857(8) 0.115(2) Uiso 0.397(7) 1 d PD E 5
O24C O 0.6916(12) 0.9005(13) 0.2702(11) 0.115(2) Uiso 0.397(7) 1 d PD E 5

loop_
_atom_site_aniso_label
_atom_site_aniso_U_11
_atom_site_aniso_U_22
_atom_site_aniso_U_33
_atom_site_aniso_U_23
_atom_site_aniso_U_13
_atom_site_aniso_U_12
Co1 0.0435(2) 0.03764(19) 0.03255(18) 0.01779(14) 0.01048(14) 0.01274(14)
Cl1 0.0779(7) 0.0457(5) 0.0382(4) 0.0228(4) 0.0031(4) -0.0042(5)
C1 0.0499(14) 0.0450(12) 0.0353(11) 0.0219(10) 0.0166(10) 0.0177(11)
C2 0.0457(13) 0.0440(12) 0.0312(11) 0.0148(10) 0.0100(10) 0.0123(10)
C3 0.0460(13) 0.0399(11) 0.0321(10) 0.0165(9) 0.0158(9) 0.0159(10)
C4 0.0419(13) 0.0476(13) 0.0448(13) 0.0201(11) 0.0178(11) 0.0159(11)
C5 0.0479(14) 0.0523(14) 0.0503(14) 0.0227(12) 0.0204(11) 0.0262(12)
C6 0.0538(15) 0.0410(12) 0.0438(13) 0.0189(11) 0.0182(11) 0.0205(11)
C7 0.0430(12) 0.0403(11) 0.0304(10) 0.0152(9) 0.0130(9) 0.0141(10)
C8 0.0429(12) 0.0443(12) 0.0339(11) 0.0191(10) 0.0131(9) 0.0189(10)
C11 0.0604(17) 0.0509(15) 0.0650(18) 0.0346(14) 0.0332(14) 0.0203(13)
C12 0.0500(16) 0.0604(17) 0.079(2) 0.0371(16) 0.0278(15) 0.0110(14)
C13 0.0448(14) 0.0511(15) 0.0615(17) 0.0270(13) 0.0143(13) 0.0088(12)
C14 0.089(3) 0.087(2) 0.078(2) 0.052(2) 0.054(2) 0.033(2)
C15 0.0510(17) 0.073(2) 0.0604(19) 0.0217(17) 0.0042(14) -0.0032(15)
C21 0.0644(17) 0.0550(15) 0.0427(14) 0.0264(12) 0.0095(12) 0.0266(13)
C22 0.0595(17) 0.0626(17) 0.0520(15) 0.0314(14) 0.0117(13) 0.0307(14)
C23 0.0537(15) 0.0509(14) 0.0529(15) 0.0322(12) 0.0185(12) 0.0254(12)
C24 0.097(3) 0.106(3) 0.0400(16) 0.0330(18) 0.0129(17) 0.055(2)
C25 0.069(2) 0.093(2) 0.069(2) 0.0514(19) 0.0365(17) 0.0475(19)
C31 0.0503(15) 0.0396(13) 0.0507(15) 0.0098(11) 0.0148(12) 0.0092(11)
C32 0.0607(18) 0.0351(13) 0.073(2) 0.0205(13) 0.0209(15) 0.0132(12)
C33 0.0565(16) 0.0423(13) 0.0625(17) 0.0274(13) 0.0209(13) 0.0181(12)
C34 0.102(3) 0.0543(18) 0.0560(19) 0.0019(15) 0.0263(19) 0.0116(19)
C35 0.100(3) 0.0551(17) 0.078(2) 0.0457(17) 0.031(2) 0.0276(18)
C41 0.0491(15) 0.087(2) 0.0466(15) 0.0393(15) 0.0096(12) 0.0251(15)
C42 0.0580(17) 0.083(2) 0.0614(18) 0.0443(17) 0.0139(14) 0.0355(16)
C43 0.0526(15) 0.0540(15) 0.0494(14) 0.0262(12) 0.0120(12) 0.0206(12)
C44 0.095(3) 0.160(5) 0.0497(19) 0.057(3) 0.0204(19) 0.067(3)
C45 0.090(3) 0.076(2) 0.0614(19) 0.0254(17) 0.0207(18) 0.052(2)
N11 0.0442(11) 0.0468(11) 0.0395(11) 0.0204(9) 0.0107(9) 0.0088(9)
N12 0.0504(12) 0.0418(10) 0.0426(11) 0.0228(9) 0.0192(9) 0.0137(9)
N21 0.0513(12) 0.0453(11) 0.0386(10) 0.0258(9) 0.0168(9) 0.0207(9)
N22 0.0526(12) 0.0431(10) 0.0343(10) 0.0212(8) 0.0125(9) 0.0205(9)
N31 0.0571(13) 0.0381(10) 0.0408(11) 0.0195(9) 0.0153(9) 0.0150(9)
N32 0.0479(12) 0.0373(10) 0.0383(10) 0.0135(9) 0.0125(9) 0.0085(9)
N41 0.0449(11) 0.0430(10) 0.0340(10) 0.0174(8) 0.0085(8) 0.0143(9)
N42 0.0406(11) 0.0528(12) 0.0345(10) 0.0218(9) 0.0088(8) 0.0137(9)
Cl1A 0.066(2) 0.026(4) 0.086(5) 0.001(3) -0.013(3) 0.017(3)
Cl1B 0.066(2) 0.026(4) 0.086(5) 0.001(3) -0.013(3) 0.017(3)
Cl2A 0.0721(17) 0.081(3) 0.109(4) 0.060(3) 0.053(2) 0.048(2)
Cl2B 0.0721(17) 0.081(3) 0.109(4) 0.060(3) 0.053(2) 0.048(2)
Cl2C 0.0721(17) 0.081(3) 0.109(4) 0.060(3) 0.053(2) 0.048(2)

loop_
_atom_type_symbol
_atom_type_description
_atom_type_scat_dispersion_real
_atom_type_scat_dispersion_imag
_atom_type_scat_source
C C 0.0033 0.0016 'International Tables Vol C Tables 4.2.6.8 and 6.1.1.4'
H H 0.0000 0.0000 'International Tables Vol C Tables 4.2.6.8 and 6.1.1.4'
N N 0.0061 0.0033 'International Tables Vol C Tables 4.2.6.8 and 6.1.1.4'
O O 0.0106 0.0060 'International Tables Vol C Tables 4.2.6.8 and 6.1.1.4'
Cl Cl 0.1484 0.1585 'International Tables Vol C Tables 4.2.6.8 and 6.1.1.4'
Co Co 0.3494 0.9721 'International Tables Vol C Tables 4.2.6.8 and 6.1.1.4'

loop_
_geom_angle_atom_site_label_1
_geom_angle_atom_site_label_2
_geom_angle_atom_site_label_3
_geom_angle
_geom_angle_site_symmetry_1
_geom_angle_site_symmetry_3
N11 Co1 N31 102.82(9) . 2_666
N11 Co1 N21 86.34(9) . .
N31 Co1 N21 97.92(9) 2_666 .
N11 Co1 N41 97.51(9) . 2_666
N31 Co1 N41 87.20(9) 2_666 2_666
N21 Co1 N41 172.80(8) . 2_666
N11 Co1 Cl1 126.04(6) . .
N31 Co1 Cl1 131.14(7) 2_666 .
N21 Co1 Cl1 86.81(6) . .
N41 Co1 Cl1 86.01(6) 2_666 .
Co1 Cl1 Co1 180.0 2_666 .
N22 C1 N12 111.2(2) . .
N22 C1 C3 113.1(2) . .
N12 C1 C3 113.2(2) . .
N22 C1 H1 106.2 . .
N12 C1 H1 106.2 . .
C3 C1 H1 106.2 . .
N32 C2 N42 109.9(2) . .
N32 C2 C7 113.3(2) . .
N42 C2 C7 113.5(2) . .
N32 C2 H2 106.5 . .
N42 C2 H2 106.5 . .
C7 C2 H2 106.5 . .
C8 C3 C4 119.6(2) . .
C8 C3 C1 120.3(2) . .
C4 C3 C1 120.0(2) . .
C5 C4 C3 120.0(2) . .
C5 C4 H4 120.0 . .
C3 C4 H4 120.0 . .
C4 C5 C6 120.7(2) . .
C4 C5 H5 119.7 . .
C6 C5 H5 119.7 . .
C7 C6 C5 119.5(2) . .
C7 C6 H6 120.3 . .
C5 C6 H6 120.3 . .
C6 C7 C8 120.2(2) . .
C6 C7 C2 119.8(2) . .
C8 C7 C2 119.9(2) . .
C3 C8 C7 120.1(2) . .
C3 C8 H8 120.0 . .
C7 C8 H8 120.0 . .
N12 C11 C12 105.8(3) . .
N12 C11 C14 122.7(3) . .
C12 C11 C14 131.5(3) . .
C11 C12 C13 107.9(3) . .
C11 C12 H12 126.0 . .
C13 C12 H12 126.0 . .
N11 C13 C12 109.7(3) . .
N11 C13 C15 122.9(3) . .
C12 C13 C15 127.3(3) . .
C11 C14 H14A 109.5 . .
C11 C14 H14B 109.5 . .
H14A C14 H14B 109.5 . .
C11 C14 H14C 109.5 . .
H14A C14 H14C 109.5 . .
H14B C14 H14C 109.5 . .
C13 C15 H15A 109.5 . .
C13 C15 H15B 109.5 . .
H15A C15 H15B 109.5 . .
C13 C15 H15C 109.5 . .
H15A C15 H15C 109.5 . .
H15B C15 H15C 109.5 . .
C22 C21 N22 106.5(2) . .
C22 C21 C24 130.3(3) . .
N22 C21 C24 123.2(3) . .
C21 C22 C23 106.9(3) . .
C21 C22 H22 126.5 . .
C23 C22 H22 126.5 . .
N21 C23 C22 110.2(3) . .
N21 C23 C25 121.4(3) . .
C22 C23 C25 128.4(3) . .
C21 C24 H24A 109.5 . .
C21 C24 H24B 109.5 . .
H24A C24 H24B 109.5 . .
C21 C24 H24C 109.5 . .
H24A C24 H24C 109.5 . .
H24B C24 H24C 109.5 . .
C23 C25 H25A 109.5 . .
C23 C25 H25B 109.5 . .
H25A C25 H25B 109.5 . .
C23 C25 H25C 109.5 . .
H25A C25 H25C 109.5 . .
H25B C25 H25C 109.5 . .
N32 C31 C32 106.7(3) . .
N32 C31 C34 123.0(3) . .
C32 C31 C34 130.2(3) . .
C31 C32 C33 106.9(3) . .
C31 C32 H32 126.5 . .
C33 C32 H32 126.5 . .
N31 C33 C32 110.2(3) . .
N31 C33 C35 122.9(3) . .
C32 C33 C35 126.9(3) . .
C31 C34 H34A 109.5 . .
C31 C34 H34B 109.5 . .
H34A C34 H34B 109.5 . .
C31 C34 H34C 109.5 . .
H34A C34 H34C 109.5 . .
H34B C34 H34C 109.5 . .
C33 C35 H35A 109.5 . .
C33 C35 H35B 109.5 . .
H35A C35 H35B 109.5 . .
C33 C35 H35C 109.5 . .
H35A C35 H35C 109.5 . .
H35B C35 H35C 109.5 . .
N42 C41 C42 106.9(3) . .
N42 C41 C44 122.2(3) . .
C42 C41 C44 130.8(3) . .
C41 C42 C43 106.5(3) . .
C41 C42 H42 126.7 . .
C43 C42 H42 126.7 . .
N41 C43 C42 110.0(3) . .
N41 C43 C45 121.8(3) . .
C42 C43 C45 128.1(3) . .
C41 C44 H44A 109.5 . .
C41 C44 H44B 109.5 . .
H44A C44 H44B 109.5 . .
C41 C44 H44C 109.5 . .
H44A C44 H44C 109.5 . .
H44B C44 H44C 109.5 . .
C43 C45 H45A 109.5 . .
C43 C45 H45B 109.5 . .
H45A C45 H45B 109.5 . .
C43 C45 H45C 109.5 . .
H45A C45 H45C 109.5 . .
H45B C45 H45C 109.5 . .
C13 N11 N12 105.3(2) . .
C13 N11 Co1 130.7(2) . .
N12 N11 Co1 123.17(16) . .
C11 N12 N11 111.2(2) . .
C11 N12 C1 126.8(2) . .
N11 N12 C1 121.8(2) . .
C23 N21 N22 105.4(2) . .
C23 N21 Co1 131.32(18) . .
N22 N21 Co1 123.06(16) . .
C21 N22 N21 111.0(2) . .
C21 N22 C1 126.7(2) . .
N21 N22 C1 121.2(2) . .
C33 N31 N32 105.2(2) . .
C33 N31 Co1 130.14(19) . 2_666
N32 N31 Co1 122.76(16) . 2_666
C31 N32 N31 110.9(2) . .
C31 N32 C2 127.8(2) . .
N31 N32 C2 121.19(19) . .
C43 N41 N42 105.6(2) . .
C43 N41 Co1 132.20(18) . 2_666
N42 N41 Co1 121.94(16) . 2_666
C41 N42 N41 110.9(2) . .
C41 N42 C2 128.2(2) . .
N41 N42 C2 120.0(2) . .
O11A Cl1A O12A 118.5(13) . .
O11A Cl1A O14A 112.4(14) . .
O12A Cl1A O14A 107.1(12) . .
O11A Cl1A O13A 113.0(12) . .
O12A Cl1A O13A 103.1(13) . .
O14A Cl1A O13A 100.9(12) . .
O13B Cl1B O11B 118.6(13) . .
O13B Cl1B O14B 101.9(12) . .
O11B Cl1B O14B 112.2(13) . .
O13B Cl1B O12B 110.6(13) . .
O11B Cl1B O12B 108.4(12) . .
O14B Cl1B O12B 104.0(12) . .
O21A Cl2A O24A 120.0(11) . .
O21A Cl2A O22A 111.8(11) . .
O24A Cl2A O22A 110.1(11) . .
O21A Cl2A O23A 107.3(9) . .
O24A Cl2A O23A 107.6(10) . .
O22A Cl2A O23A 97.5(9) . .
O21B Cl2B O22B 123.1(13) . .
O21B Cl2B O24B 115.7(13) . .
O22B Cl2B O24B 107.3(13) . .
O21B Cl2B O23B 98.5(12) . .
O22B Cl2B O23B 110.6(13) . .
O24B Cl2B O23B 98.3(11) . .
O22C Cl2C O21C 109.1(9) . .
O22C Cl2C O24C 119.0(10) . .
O21C Cl2C O24C 120.1(10) . .
O22C Cl2C O23C 105.2(8) . .
O21C Cl2C O23C 102.6(8) . .
O24C Cl2C O23C 97.2(9) . .

loop_
_geom_bond_atom_site_label_1
_geom_bond_atom_site_label_2
_geom_bond_distance
_geom_bond_site_symmetry_2
Co1 N11 2.050(2) .
Co1 N31 2.053(2) 2_666
Co1 N21 2.103(2) .
Co1 N41 2.119(2) 2_666
Co1 Cl1 2.3786(3) .
Cl1 Co1 2.3786(3) 2_666
C1 N22 1.451(3) .
C1 N12 1.456(3) .
C1 C3 1.529(3) .
C1 H1 0.9800 .
C2 N32 1.453(3) .
C2 N42 1.453(3) .
C2 C7 1.525(3) .
C2 H2 0.9800 .
C3 C8 1.386(3) .
C3 C4 1.388(4) .
C4 C5 1.381(4) .
C4 H4 0.9300 .
C5 C6 1.387(4) .
C5 H5 0.9300 .
C6 C7 1.380(4) .
C6 H6 0.9300 .
C7 C8 1.393(3) .
C8 H8 0.9300 .
C11 N12 1.359(4) .
C11 C12 1.364(5) .
C11 C14 1.495(4) .
C12 C13 1.379(5) .
C12 H12 0.9300 .
C13 N11 1.345(3) .
C13 C15 1.487(4) .
C14 H14A 0.9600 .
C14 H14B 0.9600 .
C14 H14C 0.9600 .
C15 H15A 0.9600 .
C15 H15B 0.9600 .
C15 H15C 0.9600 .
C21 C22 1.356(4) .
C21 N22 1.359(3) .
C21 C24 1.493(4) .
C22 C23 1.389(4) .
C22 H22 0.9300 .
C23 N21 1.334(3) .
C23 C25 1.488(4) .
C24 H24A 0.9600 .
C24 H24B 0.9600 .
C24 H24C 0.9600 .
C25 H25A 0.9600 .
C25 H25B 0.9600 .
C25 H25C 0.9600 .
C31 N32 1.357(3) .
C31 C32 1.358(5) .
C31 C34 1.495(4) .
C32 C33 1.389(4) .
C32 H32 0.9300 .
C33 N31 1.340(3) .
C33 C35 1.492(5) .
C34 H34A 0.9600 .
C34 H34B 0.9600 .
C34 H34C 0.9600 .
C35 H35A 0.9600 .
C35 H35B 0.9600 .
C35 H35C 0.9600 .
C41 N42 1.354(4) .
C41 C42 1.359(5) .
C41 C44 1.507(5) .
C42 C43 1.397(4) .
C42 H42 0.9300 .
C43 N41 1.332(4) .
C43 C45 1.486(4) .
C44 H44A 0.9600 .
C44 H44B 0.9600 .
C44 H44C 0.9600 .
C45 H45A 0.9600 .
C45 H45B 0.9600 .
C45 H45C 0.9600 .
N11 N12 1.370(3) .
N21 N22 1.365(3) .
N31 N32 1.371(3) .
N31 Co1 2.053(2) 2_666
N41 N42 1.367(3) .
N41 Co1 2.119(2) 2_666
Cl1A O11A 1.342(15) .
Cl1A O12A 1.378(16) .
Cl1A O14A 1.393(16) .
Cl1A O13A 1.430(15) .
Cl1B O13B 1.356(16) .
Cl1B O11B 1.383(14) .
Cl1B O14B 1.388(16) .
Cl1B O12B 1.414(17) .
Cl2A O21A 1.368(12) .
Cl2A O24A 1.372(12) .
Cl2A O22A 1.382(14) .
Cl2A O23A 1.424(12) .
Cl2B O21B 1.331(15) .
Cl2B O22B 1.342(15) .
Cl2B O24B 1.406(15) .
Cl2B O23B 1.435(15) .
Cl2C O22C 1.360(12) .
Cl2C O21C 1.372(12) .
Cl2C O24C 1.377(12) .
Cl2C O23C 1.409(10) .

loop_
_geom_torsion_atom_site_label_1
_geom_torsion_atom_site_label_2
_geom_torsion_atom_site_label_3
_geom_torsion_atom_site_label_4
_geom_torsion
_geom_torsion_site_symmetry_1
_geom_torsion_site_symmetry_4
N22 C1 C3 C8 23.2(3) . .
N12 C1 C3 C8 150.9(2) . .
N22 C1 C3 C4 -160.9(2) . .
N12 C1 C3 C4 -33.3(3) . .
C8 C3 C4 C5 -1.2(4) . .
C1 C3 C4 C5 -177.1(2) . .
C3 C4 C5 C6 0.5(4) . .
C4 C5 C6 C7 -0.1(4) . .
C5 C6 C7 C8 0.4(4) . .
C5 C6 C7 C2 175.6(2) . .
N32 C2 C7 C6 34.7(3) . .
N42 C2 C7 C6 160.9(2) . .
N32 C2 C7 C8 -150.1(2) . .
N42 C2 C7 C8 -23.9(3) . .
C4 C3 C8 C7 1.5(4) . .
C1 C3 C8 C7 177.4(2) . .
C6 C7 C8 C3 -1.1(4) . .
C2 C7 C8 C3 -176.3(2) . .
N12 C11 C12 C13 0.3(4) . .
C14 C11 C12 C13 -179.2(4) . .
C11 C12 C13 N11 1.1(4) . .
C11 C12 C13 C15 -175.7(3) . .
N22 C21 C22 C23 -0.3(3) . .
C24 C21 C22 C23 177.1(4) . .
C21 C22 C23 N21 -0.9(4) . .
C21 C22 C23 C25 176.9(3) . .
N32 C31 C32 C33 -1.2(3) . .
C34 C31 C32 C33 175.9(4) . .
C31 C32 C33 N31 0.6(4) . .
C31 C32 C33 C35 -179.9(3) . .
N42 C41 C42 C43 0.0(4) . .
C44 C41 C42 C43 177.4(4) . .
C41 C42 C43 N41 0.7(4) . .
C41 C42 C43 C45 -176.6(4) . .
C12 C13 N11 N12 -1.9(3) . .
C15 C13 N11 N12 175.1(3) . .
C12 C13 N11 Co1 -171.4(2) . .
C15 C13 N11 Co1 5.5(5) . .
N31 Co1 N11 C13 44.0(3) 2_666 .
N21 Co1 N11 C13 141.3(3) . .
N41 Co1 N11 C13 -44.9(3) 2_666 .
Cl1 Co1 N11 C13 -135.4(2) . .
N31 Co1 N11 N12 -124.0(2) 2_666 .
N21 Co1 N11 N12 -26.7(2) . .
N41 Co1 N11 N12 147.2(2) 2_666 .
Cl1 Co1 N11 N12 56.7(2) . .
C12 C11 N12 N11 -1.5(3) . .
C14 C11 N12 N11 178.0(3) . .
C12 C11 N12 C1 -177.3(3) . .
C14 C11 N12 C1 2.2(5) . .
C13 N11 N12 C11 2.1(3) . .
Co1 N11 N12 C11 172.65(19) . .
C13 N11 N12 C1 178.2(2) . .
Co1 N11 N12 C1 -11.2(3) . .
N22 C1 N12 C11 -126.1(3) . .
C3 C1 N12 C11 105.2(3) . .
N22 C1 N12 N11 58.4(3) . .
C3 C1 N12 N11 -70.2(3) . .
C22 C23 N21 N22 1.7(3) . .
C25 C23 N21 N22 -176.2(3) . .
C22 C23 N21 Co1 -172.4(2) . .
C25 C23 N21 Co1 9.7(4) . .
N11 Co1 N21 C23 -156.2(2) . .
N31 Co1 N21 C23 -53.8(2) 2_666 .
Cl1 Co1 N21 C23 77.4(2) . .
N11 Co1 N21 N22 30.58(19) . .
N31 Co1 N21 N22 133.03(18) 2_666 .
Cl1 Co1 N21 N22 -95.86(18) . .
C22 C21 N22 N21 1.4(3) . .
C24 C21 N22 N21 -176.2(3) . .
C22 C21 N22 C1 169.6(3) . .
C24 C21 N22 C1 -8.0(5) . .
C23 N21 N22 C21 -2.0(3) . .
Co1 N21 N22 C21 172.76(18) . .
C23 N21 N22 C1 -170.9(2) . .
Co1 N21 N22 C1 3.8(3) . .
N12 C1 N22 C21 139.6(3) . .
C3 C1 N22 C21 -91.7(3) . .
N12 C1 N22 N21 -53.3(3) . .
C3 C1 N22 N21 75.3(3) . .
C32 C33 N31 N32 0.2(3) . .
C35 C33 N31 N32 -179.3(3) . .
C32 C33 N31 Co1 164.5(2) . 2_666
C35 C33 N31 Co1 -14.9(5) . 2_666
C32 C31 N32 N31 1.4(3) . .
C34 C31 N32 N31 -175.9(3) . .
C32 C31 N32 C2 -175.5(3) . .
C34 C31 N32 C2 7.2(5) . .
C33 N31 N32 C31 -1.0(3) . .
Co1 N31 N32 C31 -166.77(19) 2_666 .
C33 N31 N32 C2 176.1(2) . .
Co1 N31 N32 C2 10.3(3) 2_666 .
N42 C2 N32 C31 115.6(3) . .
C7 C2 N32 C31 -116.3(3) . .
N42 C2 N32 N31 -61.0(3) . .
C7 C2 N32 N31 67.1(3) . .
C42 C43 N41 N42 -1.0(3) . .
C45 C43 N41 N42 176.5(3) . .
C42 C43 N41 Co1 -175.1(2) . 2_666
C45 C43 N41 Co1 2.4(5) . 2_666
C42 C41 N42 N41 -0.6(4) . .
C44 C41 N42 N41 -178.3(4) . .
C42 C41 N42 C2 -169.5(3) . .
C44 C41 N42 C2 12.9(5) . .
C43 N41 N42 C41 1.0(3) . .
Co1 N41 N42 C41 175.8(2) 2_666 .
C43 N41 N42 C2 170.9(2) . .
Co1 N41 N42 C2 -14.3(3) 2_666 .
N32 C2 N42 C41 -129.7(3) . .
C7 C2 N42 C41 102.3(3) . .
N32 C2 N42 N41 62.4(3) . .
C7 C2 N42 N41 -65.7(3) . .
